data_2000956
loop_
_publ_author_name
'De, A.'

_publ_section_title
;
 Structure of a potential anticonvulsant:
 5'-bromospiro[1,3-dioxolane-2,3'-indolin]-2'-one
;
_journal_issue 4
_journal_name_full 'Acta Crystallographica Section C'
_journal_page_first 660
_journal_page_last 662
_journal_paper_doi 10.1107/S0108270191010831
_journal_volume 48
_journal_year 1992
_chemical_formula_sum 'C10 H8 Br N O3'
_chemical_formula_weight 270.08
_symmetry_cell_setting monoclinic
_symmetry_space_group_name_Hall '-C 2yc'
_symmetry_space_group_name_H-M 'C 1 2/c 1'
_cell_angle_alpha 90
_cell_angle_beta 129.071(3)
_cell_angle_gamma 90
_cell_formula_units_Z 8
_cell_length_a 22.9240(10)
_cell_length_b 7.5051(4)
_cell_length_c 15.274(10)
_cell_volume 2040.2(13)
_diffrn_radiation_type Cu
_diffrn_radiation_wavelength 1.5418
_exptl_absorpt_coefficient_mu 5.44
_exptl_crystal_density_diffrn 1.758
_exptl_crystal_density_meas 1.760
_exptl_crystal_F_000 1072
_cod_data_source_file al0485.cif
_cod_data_source_block al0485a
_cod_original_cell_volume 2040.2(2)
_cod_original_formula_sum 'C10 H8 Br1 N1 O3'
_cod_database_code 2000956

loop_
_atom_site_label
_atom_site_fract_x
_atom_site_fract_y
_atom_site_fract_z
_atom_site_U_iso_or_equiv
Br .09280(10) -.0071(2) .02230(10) 0.0457(5)
O(1) .1815(5) .5089(14) -.3142(8) 0.059(3)
O(2) .1239(4) .5911(9) -.1890(6) 0.030(2)
O(3) .0421(4) .4215(9) -.3460(5) 0.027(2)
N(1) .2141(5) .2563(13) -.2065(7) 0.30(3)
C(1) .1753(6) .4032(17) -.2585(9) 0.033(4)
C(2) .1166(5) .4249(14) -.2407(8) 0.023(3)
C(3) .1329(5) .2668(13) -.1673(8) 0.021(3)
C(4) .1013(5) .2178(13) -.1183(8) 0.020(3)
C(5) .1316(5) .0697(14) -.0499(8) 0.024(3)
C(6) .1913(6) -.0294(15) -.0304(9) 0.034(4)
C(7) .2218(6) .0271(16) -.0828(9) 0.034(4)
C(8) .1918(5) .1761(13) -.1497(8) 0.021(3)
C(9) .0756(8) .7171(16) -.2804(10) 0.046(4)
C(10) .0161(7) .6080(17) -.3818(10) 0.049(4)
H(N)1 .2583 .2176 -.1822 ?
H(4) .0590 .2788 -.1311 ?
H(6) .2144 -.1429 .0277 ?
H(7) .2808 -.0464 -.0484 ?
H(9)1 .0638 .8153 -.2693 ?
H(9)2 .1169 .8160 -.2600 ?
H(10)1 .0121 .6145 -.4543 ?
H(10)2 -.0434 .6138 -.3968 ?

loop_
_geom_bond_atom_site_label_1
_geom_bond_atom_site_label_2
_geom_bond_distance
Br C(5) 1.891(13)
O(2) C(2) 1.429(13)
O(3) C(2) 1.429(13)
N(1) C(1) 1.322(16)
C(1) C(2) 1.539(13)
C(3) C(4) 1.380(18)
C(4) C(5) 1.376(14)
C(6) C(7) 1.418(15)
C(9) C(10) 1.506(18)
O(1) C(1) 1.235(18)
O(2) C(9) 1.456(14)
O(3) C(10) 1.484(15)
N(1) C(8) 1.391(17)
C(2) C(3) 1.509(14)
C(3) C(8) 1.379(18)
C(5) C(6) 1.42(2)
C(7) C(8) 1.372(15)
